data_7111392
loop_
_publ_author_name
'Liu, Wenlong'
'Song, You'
'Li, Yizhi'
'Zou, Yang'
'Dang, Dongbin'
'Ni, Chunlin'
'Meng, Qingjin'

_publ_section_title
;
 Self-assembly of a 1D heterotrimetallic Cu(ii)-Sr(ii)-Na(i)
 propeller-like chiral coordination polymer with ferromagnetic
 interactions
;
_journal_issue 20
_journal_name_full 'Chemical Communications'
_journal_page_first 2348
_journal_page_last 2349
_journal_paper_doi 10.1039/b408205b
_journal_year 2004
_chemical_absolute_configuration rmad
_chemical_formula_moiety 'C54 H54 Br3 Cu3 N6 Na O21 Sr, 6(H2 O)'
_chemical_formula_sum 'C54 H66 Br3 Cu3 N6 Na O27 Sr'
_chemical_formula_weight 1772.09
_chemical_name_systematic
;
?
;
_space_group_IT_number 146
_symmetry_cell_setting trigonal
_symmetry_space_group_name_Hall 'R 3'
_symmetry_space_group_name_H-M 'R 3 :H'
_atom_sites_solution_hydrogens geom
_atom_sites_solution_primary direct
_atom_sites_solution_secondary difmap
_audit_creation_method SHELXL-97
_cell_angle_alpha 90.00
_cell_angle_beta 90.00
_cell_angle_gamma 120.00
_cell_formula_units_Z 3
_cell_length_a 27.673(3)
_cell_length_b 27.673(3)
_cell_length_c 7.4580(10)
_cell_measurement_reflns_used 1912
_cell_measurement_temperature 293(2)
_cell_measurement_theta_max 21.77
_cell_measurement_theta_min 2.55
_cell_volume 4946.1(10)
_computing_cell_refinement 'Bruker SMART'
_computing_data_collection 'Bruker SMART'
_computing_data_reduction 'Bruker SAINT'
_computing_molecular_graphics 'Bruker SHELXTL'
_computing_publication_material 'Bruker SHELXTL'
_computing_structure_refinement 'Bruker SHELXTL'
_computing_structure_solution 'Bruker SHELXTL'
_diffrn_ambient_temperature 293(2)
_diffrn_measured_fraction_theta_full 0.999
_diffrn_measured_fraction_theta_max 0.999
_diffrn_measurement_device_type 'Bruker Smart Apex CCD area detector'
_diffrn_measurement_method 'phi and omega scans'
_diffrn_radiation_monochromator graphite
_diffrn_radiation_source 'sealed tube'
_diffrn_radiation_type MoK\a
_diffrn_radiation_wavelength 0.71073
_diffrn_reflns_av_R_equivalents 0.0675
_diffrn_reflns_av_sigmaI/netI 0.0956
_diffrn_reflns_limit_h_max 30
_diffrn_reflns_limit_h_min -32
_diffrn_reflns_limit_k_max 31
_diffrn_reflns_limit_k_min -32
_diffrn_reflns_limit_l_max 8
_diffrn_reflns_limit_l_min -8
_diffrn_reflns_number 8242
_diffrn_reflns_theta_full 25.00
_diffrn_reflns_theta_max 24.99
_diffrn_reflns_theta_min 2.55
_exptl_absorpt_coefficient_mu 3.670
_exptl_absorpt_correction_T_max 0.693
_exptl_absorpt_correction_T_min 0.522
_exptl_absorpt_correction_type empirical
_exptl_absorpt_process_details 'SADABS, Bruker(2000)'
_exptl_crystal_colour violet
_exptl_crystal_density_diffrn 1.785
_exptl_crystal_density_method 'not measured'
_exptl_crystal_description needle
_exptl_crystal_F_000 2667
_exptl_crystal_size_max 0.50
_exptl_crystal_size_mid 0.15
_exptl_crystal_size_min 0.10
_refine_diff_density_max 0.671
_refine_diff_density_min -0.376
_refine_diff_density_rms 0.097
_refine_ls_abs_structure_details 'Flack H D (1983), Acta Cryst. A39, 876-881'
_refine_ls_abs_structure_Flack 0.023(12)
_refine_ls_extinction_method none
_refine_ls_goodness_of_fit_ref 1.015
_refine_ls_hydrogen_treatment mixed
_refine_ls_matrix_type full
_refine_ls_number_parameters 287
_refine_ls_number_reflns 3780
_refine_ls_number_restraints 1
_refine_ls_restrained_S_all 1.015
_refine_ls_R_factor_all 0.0637
_refine_ls_R_factor_gt 0.0493
_refine_ls_shift/su_max 0.000
_refine_ls_shift/su_mean 0.000
_refine_ls_structure_factor_coef Fsqd
_refine_ls_weighting_details 'calc w=1/[\s^2^(Fo^2^)+(0.0328P)^2^+0.0000P] where P=(Fo^2^+2Fc^2^)/3'
_refine_ls_weighting_scheme calc
_refine_ls_wR_factor_gt 0.1005
_refine_ls_wR_factor_ref 0.1040
_reflns_number_gt 2975
_reflns_number_total 3780
_reflns_threshold_expression >2sigma(I)
_cod_data_source_file b408205bsup1.cif
_cod_data_source_block 1
_cod_depositor_comments
;
The following automatic conversions were performed:

'_symmetry_cell_setting' value 'Trigonal' changed to 'trigonal'
according to /home/saulius/struct/CIF-dictionaries/cif_core.dic
dictionary named 'cif_core.dic' version 2.4.2 from 2011-04-26.

Automatic conversion script
Id: cif_fix_values 1891 2012-01-12 08:04:46Z andrius 
;
_cod_original_sg_symbol_H-M 'R 3 '
_cod_database_code 7111392

loop_
_symmetry_equiv_pos_as_xyz
'x, y, z'
'-y, x-y, z'
'-x+y, -x, z'
'x+2/3, y+1/3, z+1/3'
'-y+2/3, x-y+1/3, z+1/3'
'-x+y+2/3, -x+1/3, z+1/3'
'x+1/3, y+2/3, z+2/3'
'-y+1/3, x-y+2/3, z+2/3'
'-x+y+1/3, -x+2/3, z+2/3'

loop_
_atom_site_label
_atom_site_type_symbol
_atom_site_fract_x
_atom_site_fract_y
_atom_site_fract_z
_atom_site_U_iso_or_equiv
_atom_site_adp_type
_atom_site_occupancy
_atom_site_symmetry_multiplicity
_atom_site_calc_flag
_atom_site_refinement_flags
Cu1 Cu 0.84733(4) 0.43428(4) 0.79778(12) 0.0343(2) Uani 1 1 d .
Sr1 Sr 0.6667 0.3333 0.72510(16) 0.0309(3) Uani 1 3 d S
Na1 Na 0.6667 0.3333 0.2256(7) 0.0330(11) Uani 1 3 d S
Br1 Br 0.95638(5) 0.60689(4) 1.60809(12) 0.0642(3) Uani 1 1 d .
C1 C 0.8550(3) 0.4935(3) 1.1186(12) 0.040(2) Uani 1 1 d .
C2 C 0.8293(4) 0.5069(4) 1.2617(13) 0.060(3) Uani 1 1 d .
H2 H 0.7910 0.4926 1.2600 0.073 Uiso 1 1 calc R
C3 C 0.8598(4) 0.5400(4) 1.4007(13) 0.063(3) Uani 1 1 d .
H3 H 0.8419 0.5474 1.4931 0.075 Uiso 1 1 calc R
C4 C 0.9161(4) 0.5625(3) 1.4065(12) 0.049(2) Uani 1 1 d .
C5 C 0.9431(4) 0.5512(3) 1.2762(11) 0.041(2) Uani 1 1 d .
H5 H 0.9814 0.5657 1.2832 0.049 Uiso 1 1 calc R
C6 C 0.9124(3) 0.5172(3) 1.1283(11) 0.039(2) Uani 1 1 d .
C7 C 0.9452(3) 0.5086(3) 0.9934(12) 0.040(2) Uani 1 1 d .
H7 H 0.9837 0.5274 1.0080 0.048 Uiso 1 1 calc R
C8 C 0.9603(3) 0.4710(4) 0.7240(11) 0.047(2) Uani 1 1 d .
H8A H 0.9877 0.5074 0.6785 0.057 Uiso 1 1 calc R
H8B H 0.9803 0.4546 0.7805 0.057 Uiso 1 1 calc R
C9 C 0.9275(3) 0.4355(3) 0.5726(11) 0.037(2) Uani 1 1 d .
C10 C 0.8314(3) 0.3787(3) 0.4597(10) 0.0338(19) Uani 1 1 d .
H10 H 0.8400 0.3995 0.3468 0.041 Uiso 1 1 calc R
C11 C 0.7758(3) 0.3692(4) 0.5260(11) 0.036(2) Uani 1 1 d .
C12 C 0.8278(4) 0.3224(3) 0.4214(11) 0.042(2) Uani 1 1 d .
H12A H 0.7960 0.3008 0.3437 0.051 Uiso 1 1 calc R
H12B H 0.8610 0.3293 0.3564 0.051 Uiso 1 1 calc R
C13 C 0.8221(3) 0.2880(3) 0.5841(11) 0.038(2) Uani 1 1 d .
C14 C 0.8683(4) 0.2882(4) 0.6574(12) 0.047(2) Uani 1 1 d .
H14 H 0.9031 0.3104 0.6051 0.056 Uiso 1 1 calc R
C15 C 0.8641(4) 0.2566(4) 0.8046(13) 0.057(3) Uani 1 1 d .
H15 H 0.8961 0.2587 0.8522 0.068 Uiso 1 1 calc R
C16 C 0.8135(4) 0.2222(4) 0.8823(13) 0.047(2) Uani 1 1 d .
C17 C 0.7656(4) 0.2199(4) 0.8117(12) 0.045(2) Uani 1 1 d .
H17 H 0.7308 0.1967 0.8631 0.054 Uiso 1 1 calc R
C18 C 0.7703(3) 0.2524(3) 0.6656(11) 0.042(2) Uani 1 1 d .
H18 H 0.7383 0.2507 0.6191 0.051 Uiso 1 1 calc R
N1 N 0.9256(2) 0.4781(3) 0.8601(9) 0.0367(16) Uani 1 1 d .
N2 N 0.8735(3) 0.4131(2) 0.5897(7) 0.0301(15) Uani 1 1 d .
O1 O 0.8226(2) 0.4612(2) 0.9902(7) 0.0423(14) Uani 1 1 d .
O2 O 0.9524(2) 0.4286(2) 0.4416(8) 0.0464(14) Uani 1 1 d .
O3 O 0.7749(2) 0.3922(2) 0.6746(7) 0.0400(14) Uani 1 1 d .
O4 O 0.7332(2) 0.3396(3) 0.4394(8) 0.0491(15) Uani 1 1 d .
O5 O 0.8087(3) 0.1906(3) 1.0262(9) 0.069(2) Uani 1 1 d .
H5A H 0.8228 0.1714 1.0038 0.104 Uiso 1 1 calc R
O6 O 0.7071(2) 0.4063(2) 0.9896(7) 0.0387(13) Uani 1 1 d .
H6A H 0.7290 0.4393 0.9529 0.046 Uiso 1 1 d R
H6B H 0.7242 0.3919 1.0417 0.046 Uiso 1 1 d R
O7 O 0.0063(2) 0.3648(3) 0.4833(9) 0.0623(18) Uani 1 1 d .
H7A H 0.0361 0.3634 0.4718 0.075 Uiso 1 1 d R
H7B H 0.0133 0.3941 0.5406 0.075 Uiso 1 1 d R
O8 O 0.9222(3) 0.3808(3) 0.0970(9) 0.073(2) Uani 1 1 d .
H8D H 0.9313 0.3952 0.2009 0.088 Uiso 1 1 d R
H8C H 0.9091 0.3977 0.0366 0.088 Uiso 1 1 d R
O9 O 0.8189(2) 0.3470(2) 0.9728(8) 0.0548(16) Uani 1 1 d .
H9C H 0.8333 0.3644 0.8756 0.066 Uiso 1 1 d R
H9B H 0.7861 0.3420 0.9836 0.066 Uiso 1 1 d R

loop_
_atom_site_aniso_label
_atom_site_aniso_U_11
_atom_site_aniso_U_22
_atom_site_aniso_U_33
_atom_site_aniso_U_23
_atom_site_aniso_U_13
_atom_site_aniso_U_12
Cu1 0.0280(5) 0.0395(6) 0.0366(5) -0.0051(5) 0.0019(5) 0.0176(5)
Sr1 0.0307(4) 0.0307(4) 0.0312(7) 0.000 0.000 0.0154(2)
Na1 0.0362(16) 0.0362(16) 0.027(3) 0.000 0.000 0.0181(8)
Br1 0.0798(8) 0.0637(7) 0.0406(6) -0.0122(5) -0.0131(5) 0.0294(6)
C1 0.043(5) 0.033(5) 0.044(6) -0.004(4) -0.001(4) 0.018(4)
C2 0.033(5) 0.079(7) 0.059(6) -0.023(6) 0.004(5) 0.020(5)
C3 0.052(7) 0.075(7) 0.054(6) -0.019(6) 0.010(5) 0.027(6)
C4 0.053(6) 0.036(5) 0.039(5) -0.010(4) -0.006(4) 0.009(5)
C5 0.044(5) 0.039(5) 0.038(5) -0.002(4) -0.003(4) 0.019(4)
C6 0.041(5) 0.032(5) 0.039(5) 0.005(4) 0.006(4) 0.015(4)
C7 0.032(5) 0.035(5) 0.050(6) -0.003(4) -0.003(4) 0.014(4)
C8 0.028(5) 0.060(6) 0.050(6) -0.006(5) 0.003(4) 0.019(4)
C9 0.030(5) 0.037(5) 0.045(6) 0.003(4) 0.007(4) 0.017(4)
C10 0.038(5) 0.040(5) 0.029(5) 0.011(4) 0.005(4) 0.024(4)
C11 0.042(5) 0.048(5) 0.031(5) 0.011(4) 0.004(4) 0.031(5)
C12 0.041(5) 0.045(5) 0.044(5) -0.001(4) 0.003(4) 0.024(4)
C13 0.042(5) 0.037(5) 0.040(5) 0.000(4) -0.004(4) 0.023(4)
C14 0.041(5) 0.046(6) 0.053(6) 0.007(4) 0.007(4) 0.023(5)
C15 0.043(6) 0.057(6) 0.077(7) 0.016(5) -0.007(5) 0.030(5)
C16 0.046(6) 0.044(5) 0.057(6) 0.006(5) 0.001(5) 0.027(5)
C17 0.041(5) 0.045(6) 0.049(6) 0.010(4) 0.006(4) 0.023(5)
C18 0.030(5) 0.036(5) 0.061(6) -0.009(4) -0.011(4) 0.017(4)
N1 0.025(4) 0.042(4) 0.043(4) -0.010(3) -0.005(3) 0.017(3)
N2 0.033(4) 0.035(4) 0.026(4) -0.001(3) 0.004(3) 0.020(3)
O1 0.031(3) 0.049(3) 0.045(3) -0.015(3) 0.005(3) 0.018(3)
O2 0.038(3) 0.055(4) 0.044(4) -0.005(3) 0.009(3) 0.022(3)
O3 0.031(3) 0.050(4) 0.040(4) -0.009(3) -0.002(2) 0.021(3)
O4 0.041(4) 0.059(4) 0.049(4) -0.008(3) -0.010(3) 0.026(3)
O5 0.065(5) 0.075(5) 0.081(5) 0.036(4) 0.019(4) 0.045(4)
O6 0.039(3) 0.030(3) 0.045(3) 0.003(3) 0.002(3) 0.016(3)
O7 0.059(4) 0.075(5) 0.060(4) 0.005(4) 0.006(3) 0.038(4)
O8 0.068(5) 0.084(5) 0.061(5) -0.004(4) -0.012(4) 0.033(4)
O9 0.056(4) 0.062(4) 0.050(4) -0.005(3) -0.001(3) 0.032(4)

loop_
_atom_type_symbol
_atom_type_description
_atom_type_scat_dispersion_real
_atom_type_scat_dispersion_imag
_atom_type_scat_source
C C 0.0033 0.0016 'International Tables Vol C Tables 4.2.6.8 and 6.1.1.4'
H H 0.0000 0.0000 'International Tables Vol C Tables 4.2.6.8 and 6.1.1.4'
N N 0.0061 0.0033 'International Tables Vol C Tables 4.2.6.8 and 6.1.1.4'
O O 0.0106 0.0060 'International Tables Vol C Tables 4.2.6.8 and 6.1.1.4'
Cu Cu 0.3201 1.2651 'International Tables Vol C Tables 4.2.6.8 and 6.1.1.4'
Br Br -0.2901 2.4595 'International Tables Vol C Tables 4.2.6.8 and 6.1.1.4'
Sr Sr -1.5307 3.2498 'International Tables Vol C Tables 4.2.6.8 and 6.1.1.4'
Na Na 0.0362 0.0249 'International Tables Vol C Tables 4.2.6.8 and 6.1.1.4'

loop_
_geom_angle_atom_site_label_1
_geom_angle_atom_site_label_2
_geom_angle_atom_site_label_3
_geom_angle
_geom_angle_site_symmetry_1
_geom_angle_site_symmetry_3
O1 Cu1 N2 174.5(3) . .
O1 Cu1 N1 94.7(3) . .
N2 Cu1 N1 84.9(3) . .
O1 Cu1 O3 97.2(2) . .
N2 Cu1 O3 82.6(2) . .
N1 Cu1 O3 166.0(3) . .
O1 Cu1 H9C 104.1 . .
N2 Cu1 H9C 81.4 . .
N1 Cu1 H9C 99.4 . .
O3 Cu1 H9C 84.8 . .
O3 Sr1 O3 117.98(6) 3_665 .
O3 Sr1 O3 117.98(6) 3_665 2_655
O3 Sr1 O3 117.98(6) . 2_655
O3 Sr1 O6 73.52(16) 3_665 3_665
O3 Sr1 O6 81.10(16) . 3_665
O3 Sr1 O6 139.48(17) 2_655 3_665
O3 Sr1 O6 139.48(17) 3_665 .
O3 Sr1 O6 73.52(16) . .
O3 Sr1 O6 81.10(16) 2_655 .
O6 Sr1 O6 70.20(18) 3_665 .
O3 Sr1 O6 81.10(16) 3_665 2_655
O3 Sr1 O6 139.48(17) . 2_655
O3 Sr1 O6 73.52(16) 2_655 2_655
O6 Sr1 O6 70.20(18) 3_665 2_655
O6 Sr1 O6 70.20(18) . 2_655
O3 Sr1 O4 84.91(17) 3_665 .
O3 Sr1 O4 48.14(17) . .
O3 Sr1 O4 115.11(17) 2_655 .
O6 Sr1 O4 104.18(16) 3_665 .
O6 Sr1 O4 120.92(17) . .
O6 Sr1 O4 165.90(16) 2_655 .
O3 Sr1 O4 48.14(17) 3_665 3_665
O3 Sr1 O4 115.11(17) . 3_665
O3 Sr1 O4 84.91(17) 2_655 3_665
O6 Sr1 O4 120.92(17) 3_665 3_665
O6 Sr1 O4 165.90(16) . 3_665
O6 Sr1 O4 104.18(16) 2_655 3_665
O4 Sr1 O4 66.99(19) . 3_665
O3 Sr1 O4 115.11(17) 3_665 2_655
O3 Sr1 O4 84.91(17) . 2_655
O3 Sr1 O4 48.14(17) 2_655 2_655
O6 Sr1 O4 165.90(17) 3_665 2_655
O6 Sr1 O4 104.18(16) . 2_655
O6 Sr1 O4 120.92(17) 2_655 2_655
O4 Sr1 O4 66.99(19) . 2_655
O4 Sr1 O4 66.99(19) 3_665 2_655
O3 Sr1 C11 99.6(2) 3_665 .
O3 Sr1 C11 24.74(19) . .
O3 Sr1 C11 122.17(19) 2_655 .
O6 Sr1 C11 90.55(18) 3_665 .
O6 Sr1 C11 98.2(2) . .
O6 Sr1 C11 159.84(19) 2_655 .
O4 Sr1 C11 23.73(18) . .
O4 Sr1 C11 90.6(2) 3_665 .
O4 Sr1 C11 77.3(2) 2_655 .
O3 Sr1 C11 24.74(19) 3_665 3_665
O3 Sr1 C11 122.17(19) . 3_665
O3 Sr1 C11 99.6(2) 2_655 3_665
O6 Sr1 C11 98.2(2) 3_665 3_665
O6 Sr1 C11 159.84(19) . 3_665
O6 Sr1 C11 90.55(18) 2_655 3_665
O4 Sr1 C11 77.3(2) . 3_665
O4 Sr1 C11 23.73(18) 3_665 3_665
O4 Sr1 C11 90.6(2) 2_655 3_665
C11 Sr1 C11 98.3(2) . 3_665
O3 Sr1 C11 122.17(19) 3_665 2_655
O3 Sr1 C11 99.6(2) . 2_655
O3 Sr1 C11 24.74(19) 2_655 2_655
O6 Sr1 C11 159.84(19) 3_665 2_655
O6 Sr1 C11 90.55(18) . 2_655
O6 Sr1 C11 98.2(2) 2_655 2_655
O4 Sr1 C11 90.6(2) . 2_655
O4 Sr1 C11 77.3(2) 3_665 2_655
O4 Sr1 C11 23.73(18) 2_655 2_655
C11 Sr1 C11 98.3(2) . 2_655
C11 Sr1 C11 98.3(2) 3_665 2_655
O3 Sr1 H6B 126.2 3_665 .
O3 Sr1 H6B 68.1 . .
O3 Sr1 H6B 98.0 2_655 .
O6 Sr1 H6B 53.9 3_665 .
O6 Sr1 H6B 17.2 . .
O6 Sr1 H6B 71.9 2_655 .
O4 Sr1 H6B 115.9 . .
O4 Sr1 H6B 174.1 3_665 .
O4 Sr1 H6B 118.7 2_655 .
C11 Sr1 H6B 92.1 . .
C11 Sr1 H6B 150.5 3_665 .
C11 Sr1 H6B 107.4 2_655 .
O4 Na1 O4 79.9(3) . 3_665
O4 Na1 O4 79.9(3) . 2_655
O4 Na1 O4 79.9(3) 3_665 2_655
O4 Na1 O6 93.81(18) . 3_664
O4 Na1 O6 113.50(19) 3_665 3_664
O4 Na1 O6 164.20(19) 2_655 3_664
O4 Na1 O6 164.20(19) . 2_654
O4 Na1 O6 93.81(18) 3_665 2_654
O4 Na1 O6 113.50(19) 2_655 2_654
O6 Na1 O6 75.3(2) 3_664 2_654
O4 Na1 O6 113.50(19) . 1_554
O4 Na1 O6 164.20(19) 3_665 1_554
O4 Na1 O6 93.81(18) 2_655 1_554
O6 Na1 O6 75.3(2) 3_664 1_554
O6 Na1 O6 75.3(2) 2_654 1_554
O4 Na1 Sr1 47.84(17) . .
O4 Na1 Sr1 47.84(17) 3_665 .
O4 Na1 Sr1 47.84(17) 2_655 .
O6 Na1 Sr1 135.14(14) 3_664 .
O6 Na1 Sr1 135.14(14) 2_654 .
O6 Na1 Sr1 135.14(14) 1_554 .
O4 Na1 Sr1 132.16(17) . 1_554
O4 Na1 Sr1 132.16(17) 3_665 1_554
O4 Na1 Sr1 132.16(17) 2_655 1_554
O6 Na1 Sr1 44.86(14) 3_664 1_554
O6 Na1 Sr1 44.86(14) 2_654 1_554
O6 Na1 Sr1 44.86(14) 1_554 1_554
Sr1 Na1 Sr1 180.0 . 1_554
O1 C1 C6 126.3(7) . .
O1 C1 C2 117.6(7) . .
C6 C1 C2 116.1(8) . .
C3 C2 C1 121.5(9) . .
C3 C2 H2 119.3 . .
C1 C2 H2 119.3 . .
C4 C3 C2 121.0(9) . .
C4 C3 H3 119.5 . .
C2 C3 H3 119.5 . .
C5 C4 C3 120.7(8) . .
C5 C4 Br1 120.1(7) . .
C3 C4 Br1 119.1(7) . .
C4 C5 C6 119.6(8) . .
C4 C5 H5 120.2 . .
C6 C5 H5 120.2 . .
C1 C6 C5 121.1(8) . .
C1 C6 C7 123.3(7) . .
C5 C6 C7 115.6(8) . .
N1 C7 C6 124.9(8) . .
N1 C7 H7 117.5 . .
C6 C7 H7 117.5 . .
C9 C8 N1 113.1(6) . .
C9 C8 H8A 109.0 . .
N1 C8 H8A 109.0 . .
C9 C8 H8B 109.0 . .
N1 C8 H8B 109.0 . .
H8A C8 H8B 107.8 . .
O2 C9 N2 125.8(8) . .
O2 C9 C8 119.6(7) . .
N2 C9 C8 114.6(7) . .
N2 C10 C11 108.1(6) . .
N2 C10 C12 114.6(6) . .
C11 C10 C12 109.8(7) . .
N2 C10 H10 108.1 . .
C11 C10 H10 108.1 . .
C12 C10 H10 108.1 . .
O4 C11 O3 122.1(8) . .
O4 C11 C10 120.0(8) . .
O3 C11 C10 117.9(7) . .
O4 C11 Sr1 64.9(5) . .
O3 C11 Sr1 58.6(4) . .
C10 C11 Sr1 166.8(5) . .
C13 C12 C10 115.2(7) . .
C13 C12 H12A 108.5 . .
C10 C12 H12A 108.5 . .
C13 C12 H12B 108.5 . .
C10 C12 H12B 108.5 . .
H12A C12 H12B 107.5 . .
C14 C13 C18 116.5(7) . .
C14 C13 C12 120.8(8) . .
C18 C13 C12 122.6(7) . .
C15 C14 C13 121.9(8) . .
C15 C14 H14 119.1 . .
C13 C14 H14 119.1 . .
C16 C15 C14 120.9(8) . .
C16 C15 H15 119.5 . .
C14 C15 H15 119.5 . .
O5 C16 C15 121.7(8) . .
O5 C16 C17 119.0(8) . .
C15 C16 C17 119.3(8) . .
C18 C17 C16 119.3(8) . .
C18 C17 H17 120.4 . .
C16 C17 H17 120.4 . .
C17 C18 C13 122.0(8) . .
C17 C18 H18 119.0 . .
C13 C18 H18 119.0 . .
C7 N1 C8 123.4(7) . .
C7 N1 Cu1 126.1(6) . .
C8 N1 Cu1 110.5(5) . .
C9 N2 C10 126.8(6) . .
C9 N2 Cu1 116.8(5) . .
C10 N2 Cu1 116.0(5) . .
C1 O1 Cu1 124.3(5) . .
C11 O3 Cu1 115.3(5) . .
C11 O3 Sr1 96.7(5) . .
Cu1 O3 Sr1 143.9(3) . .
C11 O4 Na1 148.4(6) . .
C11 O4 Sr1 91.4(5) . .
Na1 O4 Sr1 92.6(2) . .
C16 O5 H5A 109.5 . .
Na1 O6 Sr1 93.54(18) 1_556 .
Na1 O6 H6A 153.0 1_556 .
Sr1 O6 H6A 112.5 . .
Na1 O6 H6B 55.0 1_556 .
Sr1 O6 H6B 96.1 . .
H6A O6 H6B 112.5 . .
H7A O7 H7B 109.5 . .
H8D O8 H8C 109.5 . .
H9C O9 H9B 109.5 . .

loop_
_geom_bond_atom_site_label_1
_geom_bond_atom_site_label_2
_geom_bond_distance
_geom_bond_site_symmetry_2
Cu1 O1 1.895(5) .
Cu1 N2 1.924(6) .
Cu1 N1 1.937(6) .
Cu1 O3 1.971(5) .
Cu1 H9C 1.8656 .
Sr1 O3 2.623(5) 3_665
Sr1 O3 2.623(5) .
Sr1 O3 2.623(5) 2_655
Sr1 O6 2.638(5) 3_665
Sr1 O6 2.638(5) .
Sr1 O6 2.638(5) 2_655
Sr1 O4 2.764(6) .
Sr1 O4 2.764(6) 3_665
Sr1 O4 2.764(6) 2_655
Sr1 C11 3.053(8) .
Sr1 C11 3.053(8) 3_665
Sr1 C11 3.053(8) 2_655
Sr1 H6B 2.8564 .
Na1 O4 2.376(6) .
Na1 O4 2.376(6) 3_665
Na1 O4 2.376(6) 2_655
Na1 O6 2.483(6) 3_664
Na1 O6 2.483(6) 2_654
Na1 O6 2.483(6) 1_554
Na1 Sr1 3.733(5) 1_554
Br1 C4 1.909(8) .
C1 O1 1.310(9) .
C1 C6 1.385(11) .
C1 C2 1.429(12) .
C2 C3 1.362(12) .
C2 H2 0.9300 .
C3 C4 1.357(12) .
C3 H3 0.9300 .
C4 C5 1.354(11) .
C5 C6 1.422(11) .
C5 H5 0.9300 .
C6 C7 1.450(11) .
C7 N1 1.240(10) .
C7 H7 0.9300 .
C8 C9 1.473(11) .
C8 N1 1.475(9) .
C8 H8A 0.9700 .
C8 H8B 0.9700 .
C9 O2 1.263(9) .
C9 N2 1.307(9) .
C10 N2 1.447(9) .
C10 C11 1.509(11) .
C10 C12 1.536(11) .
C10 H10 0.9800 .
C11 O4 1.229(9) .
C11 O3 1.286(9) .
C12 C13 1.501(11) .
C12 H12A 0.9700 .
C12 H12B 0.9700 .
C13 C14 1.388(11) .
C13 C18 1.409(11) .
C14 C15 1.371(11) .
C14 H14 0.9300 .
C15 C16 1.367(12) .
C15 H15 0.9300 .
C16 O5 1.348(10) .
C16 C17 1.400(12) .
C17 C18 1.376(11) .
C17 H17 0.9300 .
C18 H18 0.9300 .
O5 H5A 0.8200 .
O6 Na1 2.483(6) 1_556
O6 H6A 0.8500 .
O6 H6B 0.8500 .
O7 H7A 0.8498 .
O7 H7B 0.8499 .
O8 H8D 0.8501 .
O8 H8C 0.8500 .
O9 H9C 0.8500 .
O9 H9B 0.8499 .
